data_1508089
loop_
_publ_author_name
'Ma, Liqing'
'Falkowski, Joseph M.'
'Abney, Carter'
'Lin, Wenbin'

_publ_section_title
;
 A series of isoreticular chiral metal-organic frameworks as a tunable
 platform for asymmetric catalysis.
;
_journal_issue 10
_journal_name_full 'Nature chemistry'
_journal_page_first 838
_journal_page_last 846
_journal_paper_doi 10.1038/nchem.738
_journal_volume 2
_journal_year 2010
_chemical_formula_sum 'C48 H26 Cu2 O12'
_chemical_formula_weight 921.76
_chemical_name_systematic
; 
 ? 
;
_space_group_IT_number 98
_symmetry_cell_setting tetragonal
_symmetry_space_group_name_Hall 'I 4bw 2bw'
_symmetry_space_group_name_H-M 'I 41 2 2'
_atom_sites_solution_hydrogens geom
_atom_sites_solution_primary direct
_atom_sites_solution_secondary difmap
_audit_creation_method SHELXL-97
_cell_angle_alpha 90.00
_cell_angle_beta 90.00
_cell_angle_gamma 90.00
_cell_formula_units_Z 8
_cell_length_a 23.849(6)
_cell_length_b 23.849(6)
_cell_length_c 73.11(2)
_cell_measurement_reflns_used 2392
_cell_measurement_temperature 223(2)
_cell_measurement_theta_max 30.80
_cell_measurement_theta_min 2.58
_cell_volume 41583(19)
_computing_structure_refinement 'SHELXL-97 (Sheldrick, 1997)'
_computing_structure_solution 'SHELXS-97 (Sheldrick, 1990)'
_diffrn_ambient_temperature 293(2)
_diffrn_measured_fraction_theta_full 0.996
_diffrn_measured_fraction_theta_max 0.996
_diffrn_radiation_monochromator graphite
_diffrn_radiation_source 'fine-focus sealed tube'
_diffrn_radiation_type CuK\a
_diffrn_radiation_wavelength 1.54178
_diffrn_reflns_av_R_equivalents 0.0975
_diffrn_reflns_av_sigmaI/netI 0.0701
_diffrn_reflns_limit_h_max 15
_diffrn_reflns_limit_h_min -15
_diffrn_reflns_limit_k_max 15
_diffrn_reflns_limit_k_min -15
_diffrn_reflns_limit_l_max 48
_diffrn_reflns_limit_l_min -45
_diffrn_reflns_number 17765
_diffrn_reflns_theta_full 31.05
_diffrn_reflns_theta_max 31.05
_diffrn_reflns_theta_min 1.95
_exptl_absorpt_coefficient_mu 0.364
_exptl_absorpt_correction_T_max 0.9308
_exptl_absorpt_correction_T_min 0.8986
_exptl_absorpt_correction_type multi-scan
_exptl_absorpt_process_details SADABS
_exptl_crystal_colour blue
_exptl_crystal_density_diffrn 0.294
_exptl_crystal_density_method 'not measured'
_exptl_crystal_description block
_exptl_crystal_F_000 3744
_exptl_crystal_size_max 0.40
_exptl_crystal_size_mid 0.20
_exptl_crystal_size_min 0.20
_refine_diff_density_max 0.058
_refine_diff_density_min -0.151
_refine_diff_density_rms 0.021
_refine_ls_abs_structure_details 'Flack H D (1983), Acta Cryst. A39, 876-881'
_refine_ls_abs_structure_Flack 0.08(7)
_refine_ls_extinction_method none
_refine_ls_goodness_of_fit_ref 0.891
_refine_ls_hydrogen_treatment constr
_refine_ls_matrix_type full
_refine_ls_number_parameters 245
_refine_ls_number_reflns 3258
_refine_ls_number_restraints 123
_refine_ls_restrained_S_all 0.886
_refine_ls_R_factor_all 0.0851
_refine_ls_R_factor_gt 0.0521
_refine_ls_shift/su_max 0.001
_refine_ls_shift/su_mean 0.000
_refine_ls_structure_factor_coef Fsqd
_refine_ls_weighting_details 'calc w=1/[\s^2^(Fo^2^)+(0.0700P)^2^+0.0000P] where P=(Fo^2^+2Fc^2^)/3'
_refine_ls_weighting_scheme calc
_refine_ls_wR_factor_gt 0.1261
_refine_ls_wR_factor_ref 0.1363
_reflns_number_gt 1943
_reflns_number_total 3258
_reflns_threshold_expression >2sigma(I)
_cod_data_source_file nchem.738-s5.cif
_cod_data_source_block CMOF-3b
_cod_depositor_comments
;
The following automatic conversions were performed:

'_symmetry_cell_setting' value 'Tetragonal' changed to 'tetragonal'
according to /home/saulius/struct/CIF-dictionaries/cif_core.dic
dictionary named 'cif_core.dic' version 2.4.1 from 2010-06-29.

Automatic conversion script
Id: cif_fix_values 1891 2012-01-12 08:04:46Z andrius 
;
_cod_original_cell_volume 41582(19)
_cod_original_sg_symbol_H-M I4122
_cod_database_code 1508089

loop_
_symmetry_equiv_pos_as_xyz
'x, y, z'
'-x+1/2, -y+1/2, z+1/2'
'-y, x+1/2, z+1/4'
'y+1/2, -x, z+3/4'
'-x+1/2, y, -z+3/4'
'x, -y+1/2, -z+1/4'
'y+1/2, x+1/2, -z+1/2'
'-y, -x, -z'
'x+1/2, y+1/2, z+1/2'
'-x+1, -y+1, z+1'
'-y+1/2, x+1, z+3/4'
'y+1, -x+1/2, z+5/4'
'-x+1, y+1/2, -z+5/4'
'x+1/2, -y+1, -z+3/4'
'y+1, x+1, -z+1'
'-y+1/2, -x+1/2, -z+1/2'

loop_
_atom_site_label
_atom_site_type_symbol
_atom_site_fract_x
_atom_site_fract_y
_atom_site_fract_z
_atom_site_U_iso_or_equiv
_atom_site_adp_type
_atom_site_occupancy
_atom_site_symmetry_multiplicity
_atom_site_calc_flag
_atom_site_refinement_flags
O4B O 0.0038(5) 0.9273(5) 0.15476(18) 0.189(4) Uani 1 1 d U
C2B C 0.0499(7) 0.9409(8) 0.1605(2) 0.180(7) Uani 1 1 d DU
C1A C 0.1315(4) 0.6423(4) 0.18306(11) 0.219(7) Uani 1 1 d GDU
C2A C 0.1578(3) 0.5943(5) 0.17652(14) 0.229(7) Uani 1 1 d GDU
H2A H 0.1911 0.5816 0.1820 0.275 Uiso 1 1 calc R
C3A C 0.1348(5) 0.5651(3) 0.16187(13) 0.207(6) Uani 1 1 d GDU
H3A H 0.1526 0.5326 0.1574 0.248 Uiso 1 1 calc R
C4A C 0.0856(5) 0.5839(4) 0.15377(10) 0.192(6) Uani 1 1 d GDU
C5A C 0.0593(3) 0.6318(5) 0.16031(12) 0.212(6) Uani 1 1 d GDU
H5A H 0.0260 0.6445 0.1548 0.254 Uiso 1 1 calc R
C6A C 0.0822(5) 0.6610(3) 0.17496(13) 0.198(6) Uani 1 1 d GDU
H6A H 0.0645 0.6935 0.1794 0.238 Uiso 1 1 calc R
Cu1 Cu 0.03996(10) 1.03757(9) 0.13565(2) 0.1719(9) Uani 1 1 d U
C7A C 0.1406(4) 0.8544(4) 0.20142(9) 0.200(7) Uani 1 1 d GDU
C8A C 0.1669(3) 0.8989(5) 0.19262(13) 0.228(7) Uani 1 1 d GDU
H8A H 0.2038 0.9087 0.1958 0.273 Uiso 1 1 calc R
C9A C 0.1386(5) 0.9288(3) 0.17916(12) 0.195(6) Uani 1 1 d GDU
H9A H 0.1564 0.9588 0.1732 0.233 Uiso 1 1 calc R
C10A C 0.0840(4) 0.9142(4) 0.17451(9) 0.177(6) Uani 1 1 d GDU
C11A C 0.0577(3) 0.8698(4) 0.18331(13) 0.179(5) Uani 1 1 d GDU
H11A H 0.0208 0.8599 0.1802 0.214 Uiso 1 1 calc R
C12A C 0.0860(4) 0.8399(3) 0.19677(12) 0.191(6) Uani 1 1 d GDU
H12A H 0.0682 0.8098 0.2027 0.229 Uiso 1 1 calc R
O1B O 0.0691(5) 0.5068(4) 0.13368(13) 0.214(4) Uani 1 1 d U
C13A C 0.1711(4) 0.8194(5) 0.21465(12) 0.216(6) Uani 1 1 d GDU
C14A C 0.1757(4) 0.7613(5) 0.21396(12) 0.202(6) Uani 1 1 d GDU
C15A C 0.2039(5) 0.7327(3) 0.22773(16) 0.211(7) Uani 1 1 d GDU
C16A C 0.2276(4) 0.7622(5) 0.24220(10) 0.184(5) Uani 1 1 d GDU
C17A C 0.2230(4) 0.8203(5) 0.24289(11) 0.250(9) Uani 1 1 d GDU
C18A C 0.1947(5) 0.8489(3) 0.22912(16) 0.252(8) Uani 1 1 d GDU
H18A H 0.1916 0.8881 0.2296 0.302 Uiso 1 1 calc R
O2B O 0.0045(5) 0.5740(4) 0.13266(14) 0.212(4) Uani 1 1 d U
O1S O 0.1022(3) 1.0997(3) 0.13517(9) 0.232(3) Uani 1 1 d U
C3N C 0.1566(6) 0.6730(6) 0.19854(17) 0.213(7) Uani 1 1 d DU
C2N C 0.1847(4) 0.6429(5) 0.21180(15) 0.239(8) Uani 1 1 d DU
H2N H 0.1878 0.6037 0.2112 0.286 Uiso 1 1 calc R
C1B C 0.0576(7) 0.5531(8) 0.1393(2) 0.201(8) Uani 1 1 d DU
C1N C 0.2082(5) 0.6730(5) 0.22611(16) 0.229(7) Uani 1 1 d DU
H1N H 0.2278 0.6532 0.2352 0.274 Uiso 1 1 calc R
C4N C 0.1515(7) 0.7311(5) 0.19956(16) 0.210(6) Uani 1 1 d DU
H4N H 0.1315 0.7504 0.1904 0.253 Uiso 1 1 calc R
O3B O 0.0764(4) 0.9882(4) 0.15319(13) 0.192(4) Uani 1 1 d U
O1A O 0.2477(6) 0.8476(3) 0.25670(13) 0.317(6) Uani 1 1 d DU
H1A H 0.2663 0.8251 0.2629 0.476 Uiso 1 1 calc R

loop_
_atom_site_aniso_label
_atom_site_aniso_U_11
_atom_site_aniso_U_22
_atom_site_aniso_U_33
_atom_site_aniso_U_23
_atom_site_aniso_U_13
_atom_site_aniso_U_12
O4B 0.230(12) 0.241(9) 0.095(8) 0.037(7) -0.019(9) 0.010(8)
C2B 0.18(2) 0.26(2) 0.096(19) 0.048(15) 0.039(14) 0.020(13)
C1A 0.32(2) 0.219(16) 0.118(16) 0.021(10) -0.077(12) 0.017(13)
C2A 0.258(14) 0.32(2) 0.111(16) -0.020(10) -0.034(10) 0.041(13)
C3A 0.291(19) 0.216(13) 0.114(16) 0.020(9) -0.025(10) -0.015(12)
C4A 0.213(19) 0.142(17) 0.220(16) -0.030(12) -0.034(11) -0.096(10)
C5A 0.418(17) 0.183(16) 0.034(12) 0.024(7) -0.087(10) 0.039(12)
C6A 0.292(19) 0.240(14) 0.063(14) -0.013(10) -0.041(9) 0.024(11)
Cu1 0.242(3) 0.164(2) 0.1096(15) 0.010(2) -0.009(2) 0.0088(15)
C7A 0.30(2) 0.212(16) 0.083(12) 0.028(9) -0.052(14) -0.046(12)
C8A 0.264(12) 0.31(2) 0.110(17) 0.084(10) -0.050(10) -0.061(12)
C9A 0.287(17) 0.213(14) 0.083(13) 0.026(8) -0.063(10) -0.076(13)
C10A 0.235(19) 0.151(18) 0.144(17) 0.015(9) -0.046(13) -0.033(11)
C11A 0.181(11) 0.168(16) 0.187(18) 0.041(9) 0.031(10) 0.030(9)
C12A 0.254(17) 0.188(13) 0.132(17) 0.031(9) -0.009(10) -0.012(12)
O1B 0.357(11) 0.179(9) 0.106(8) -0.008(8) -0.061(8) -0.032(8)
C13A 0.326(17) 0.232(11) 0.091(15) 0.032(10) -0.069(11) -0.056(16)
C14A 0.226(18) 0.228(9) 0.153(19) 0.051(11) -0.067(13) -0.059(15)
C15A 0.31(2) 0.242(11) 0.077(16) -0.043(11) -0.025(11) 0.057(17)
C16A 0.268(17) 0.261(11) 0.022(13) 0.035(7) 0.034(8) -0.065(12)
C17A 0.35(3) 0.255(13) 0.14(2) 0.003(13) -0.114(15) -0.084(19)
C18A 0.37(3) 0.274(11) 0.116(18) 0.042(10) -0.098(12) -0.085(14)
O2B 0.204(10) 0.237(9) 0.195(10) -0.082(9) 0.003(9) -0.067(8)
O1S 0.314(10) 0.190(8) 0.192(6) -0.001(7) 0.041(8) -0.036(6)
C3N 0.294(19) 0.231(13) 0.114(17) 0.030(11) -0.061(10) -0.025(18)
C2N 0.38(2) 0.239(12) 0.098(16) -0.003(10) -0.085(12) -0.006(13)
C1B 0.137(17) 0.196(19) 0.27(2) -0.081(15) 0.024(12) -0.129(11)
C1N 0.317(19) 0.243(11) 0.126(14) -0.014(11) -0.088(12) 0.057(19)
C4N 0.253(18) 0.245(12) 0.134(14) 0.001(11) -0.044(10) -0.019(17)
O3B 0.237(9) 0.178(9) 0.162(9) 0.022(6) -0.010(8) 0.038(6)
O1A 0.52(2) 0.280(9) 0.156(11) 0.028(8) -0.183(9) -0.083(11)

loop_
_atom_type_symbol
_atom_type_description
_atom_type_scat_dispersion_real
_atom_type_scat_dispersion_imag
_atom_type_scat_source
C C 0.0181 0.0091 'International Tables Vol C Tables 4.2.6.8 and 6.1.1.4'
H H 0.0000 0.0000 'International Tables Vol C Tables 4.2.6.8 and 6.1.1.4'
O O 0.0492 0.0322 'International Tables Vol C Tables 4.2.6.8 and 6.1.1.4'
Cu Cu -1.9646 0.5888 'International Tables Vol C Tables 4.2.6.8 and 6.1.1.4'

loop_
_geom_angle_atom_site_label_1
_geom_angle_atom_site_label_2
_geom_angle_atom_site_label_3
_geom_angle
_geom_angle_site_symmetry_1
_geom_angle_site_symmetry_3
C2B O4B Cu1 128.2(13) . 10_464
O4B C2B O3B 119.4(14) . .
O4B C2B C10A 129.0(19) . .
O3B C2B C10A 111.6(15) . .
C2A C1A C6A 120.0 . .
C2A C1A C3N 119.4(10) . .
C6A C1A C3N 120.6(10) . .
C1A C2A C3A 120.0 . .
C2A C3A C4A 120.0 . .
C5A C4A C3A 120.0 . .
C5A C4A C1B 117.4(12) . .
C3A C4A C1B 122.5(12) . .
C6A C5A C4A 120.0 . .
C5A C6A C1A 120.0 . .
O1B Cu1 O2B 86.3(4) 6_565 13_454
O1B Cu1 O4B 167.6(5) 6_565 10_464
O2B Cu1 O4B 90.6(6) 13_454 10_464
O1B Cu1 O3B 89.4(4) 6_565 .
O2B Cu1 O3B 169.1(5) 13_454 .
O4B Cu1 O3B 91.5(5) 10_464 .
O1B Cu1 O1S 97.1(4) 6_565 .
O2B Cu1 O1S 93.4(4) 13_454 .
O4B Cu1 O1S 95.0(4) 10_464 .
O3B Cu1 O1S 97.0(4) . .
O1B Cu1 Cu1 83.3(4) 6_565 10_464
O2B Cu1 Cu1 84.7(3) 13_454 10_464
O4B Cu1 Cu1 84.5(3) 10_464 10_464
O3B Cu1 Cu1 84.9(3) . 10_464
O1S Cu1 Cu1 178.0(3) . 10_464
C8A C7A C12A 120.0 . .
C8A C7A C13A 121.0(9) . .
C12A C7A C13A 118.8(9) . .
C9A C8A C7A 120.0 . .
C8A C9A C10A 120.0 . .
C11A C10A C9A 120.0 . .
C11A C10A C2B 114.1(12) . .
C9A C10A C2B 125.9(12) . .
C10A C11A C12A 120.0 . .
C11A C12A C7A 120.0 . .
C1B O1B Cu1 132.7(14) . 6_565
C14A C13A C18A 120.0 . .
C14A C13A C7A 125.6(10) . .
C18A C13A C7A 114.4(10) . .
C13A C14A C15A 120.0 . .
C13A C14A C4N 120.5(11) . .
C15A C14A C4N 119.5(11) . .
C16A C15A C14A 120.0 . .
C16A C15A C1N 122.5(11) . .
C14A C15A C1N 117.5(11) . .
C15A C16A C17A 120.0 . .
C15A C16A C16A 118.7(10) . 7_455
C17A C16A C16A 121.2(9) . 7_455
O1A C17A C18A 121.5(11) . .
O1A C17A C16A 118.5(11) . .
C18A C17A C16A 120.0 . .
C17A C18A C13A 120.0 . .
C1B O2B Cu1 124.3(10) . 13_444
C2N C3N C4N 121.4(13) . .
C2N C3N C1A 118.5(13) . .
C4N C3N C1A 120.0(13) . .
C3N C2N C1N 117.3(13) . .
O1B C1B O2B 113.6(13) . .
O1B C1B C4A 127(2) . .
O2B C1B C4A 118.2(16) . .
C2N C1N C15A 123.2(12) . .
C3N C4N C14A 121.1(12) . .
C2B O3B Cu1 122.4(9) . .

loop_
_geom_bond_atom_site_label_1
_geom_bond_atom_site_label_2
_geom_bond_distance
_geom_bond_site_symmetry_2
O4B C2B 1.220(17) .
O4B Cu1 1.934(10) 10_464
C2B O3B 1.400(18) .
C2B C10A 1.455(13) .
C1A C2A 1.3900 .
C1A C6A 1.3900 .
C1A C3N 1.475(11) .
C2A C3A 1.3900 .
C3A C4A 1.3900 .
C4A C5A 1.3900 .
C4A C1B 1.452(12) .
C5A C6A 1.3900 .
Cu1 O1B 1.897(10) 6_565
Cu1 O2B 1.916(10) 13_454
Cu1 O4B 1.933(10) 10_464
Cu1 O3B 1.946(9) .
Cu1 O1S 2.098(6) .
Cu1 Cu1 2.616(3) 10_464
C7A C8A 1.3900 .
C7A C12A 1.3900 .
C7A C13A 1.471(7) .
C8A C9A 1.3900 .
C9A C10A 1.3900 .
C10A C11A 1.3900 .
C11A C12A 1.3900 .
O1B C1B 1.208(17) .
O1B Cu1 1.897(10) 6_565
C13A C14A 1.3900 .
C13A C18A 1.3900 .
C14A C15A 1.3900 .
C14A C4N 1.399(10) .
C15A C16A 1.3900 .
C15A C1N 1.434(10) .
C16A C17A 1.3900 .
C16A C16A 1.634(11) 7_455
C17A O1A 1.338(8) .
C17A C18A 1.3900 .
O2B C1B 1.443(19) .
O2B Cu1 1.916(10) 13_444
C3N C2N 1.380(11) .
C3N C4N 1.394(12) .
C2N C1N 1.386(10) .
